data_2101929
loop_
_publ_author_name
'Zaderenko, Paula'
'Gil, Ma. Soledad'
'L\'opez, Pilar'
'Ballesteros, Paloma'
'Fonseca, Isabel'
'Albert, Armando'

_publ_section_title
;
 Diethyl 2-Benzimidazol-1-ylsuccinate--Picric Acid (1/1) -- An
 Inclusion Molecular Complex
;
_journal_issue 6
_journal_name_full 'Acta Crystallographica Section B'
_journal_page_first 961
_journal_page_last 967
_journal_paper_doi 10.1107/S0108768197008562
_journal_volume 53
_journal_year 1997
_chemical_formula_moiety 'C15 H18 N2 O4 , C6 H3 N3 O7 '
_chemical_formula_sum 'C21 H21 N5 O11'
_chemical_formula_weight 519.43
_chemical_name_systematic
;
 ?
;
_space_group_IT_number 33
_symmetry_cell_setting orthorhombic
_symmetry_space_group_name_Hall 'P 2c -2n'
_symmetry_space_group_name_H-M 'P n a 21'
_audit_creation_method SHELXL
_cell_angle_alpha 90.00
_cell_angle_beta 90.00
_cell_angle_gamma 90.00
_cell_formula_units_Z 4
_cell_length_a 11.3100(10)
_cell_length_b 23.183(4)
_cell_length_c 9.4620(10)
_cell_measurement_reflns_used 53
_cell_measurement_temperature 293(2)
_cell_measurement_theta_max 25
_cell_measurement_theta_min 3
_cell_volume 2480.9(5)
_computing_cell_refinement 'LSUCRE (Appleman, unpublished, 1996)'
_computing_data_collection 'Philips PW1100'
_computing_data_reduction 'XRAY80 System (Stewart, Kundell & Baldwin, 1980)'
_computing_molecular_graphics 'XTAL3.0 (Hall & Stewart, 1990)'
_computing_publication_material 'SHELXL-93 (Sheldrick, 1993)'
_computing_structure_refinement 'SHELXL-93 (Sheldrick, 1993)'
_computing_structure_solution 'SIR-92 (Altomare et al., 1992)'
_diffrn_ambient_temperature 293(2)
_diffrn_measurement_device 'Philips PW1100'
_diffrn_measurement_method \w-2\q
_diffrn_radiation_monochromator graphite
_diffrn_radiation_source 'fine-focus sealed tube'
_diffrn_radiation_type CuK\a
_diffrn_radiation_wavelength 1.5418
_diffrn_reflns_av_sigmaI/netI 0.0197
_diffrn_reflns_limit_h_max 13
_diffrn_reflns_limit_h_min 0
_diffrn_reflns_limit_k_max 27
_diffrn_reflns_limit_k_min 0
_diffrn_reflns_limit_l_max 11
_diffrn_reflns_limit_l_min 0
_diffrn_reflns_number 2241
_diffrn_reflns_theta_max 64.80
_diffrn_reflns_theta_min 4.35
_diffrn_standards_decay_% 0
_diffrn_standards_interval_time 90
_diffrn_standards_number 2
_exptl_absorpt_coefficient_mu 0.985
_exptl_absorpt_correction_type none
_exptl_crystal_colour colourless
_exptl_crystal_density_diffrn 1.391
_exptl_crystal_density_meas ?
_exptl_crystal_description prism
_exptl_crystal_F_000 1080
_exptl_crystal_size_max 0.35
_exptl_crystal_size_mid 0.24
_exptl_crystal_size_min 0.21
_refine_diff_density_max 0.316
_refine_diff_density_min -0.224
_refine_ls_abs_structure_details 'Flack (1983)'
_refine_ls_abs_structure_Flack 0.5(8)
_refine_ls_extinction_method none
_refine_ls_goodness_of_fit_all 1.135
_refine_ls_goodness_of_fit_obs 1.177
_refine_ls_hydrogen_treatment 'H atoms refined isotropically'
_refine_ls_matrix_type full
_refine_ls_number_parameters 334
_refine_ls_number_reflns 2241
_refine_ls_number_restraints 1
_refine_ls_restrained_S_all 1.134
_refine_ls_restrained_S_obs 1.176
_refine_ls_R_factor_all 0.1029
_refine_ls_R_factor_obs 0.0785
_refine_ls_shift/esd_max 0.000
_refine_ls_shift/esd_mean 0.000
_refine_ls_structure_factor_coef Fsqd
_refine_ls_weighting_details 'w = 1/[\s^2^(Fo^2^)+(0.0844P)^2^+2.4124P] where P=(Fo^2^+2Fc^2^)/3'
_refine_ls_weighting_scheme calc
_refine_ls_wR_factor_all 0.2160
_refine_ls_wR_factor_obs 0.1889
_reflns_number_observed 1683
_reflns_number_total 2241
_reflns_observed_criterion >2sigma(I)
_cod_data_source_file bm0007.cif
_cod_data_source_block mo461
_cod_depositor_comments
;
The following automatic conversions were performed:

'_refine_ls_weighting_scheme' value 'w =
1/[\s^2^(Fo^2^)+(0.0844P)^2^+2.4124P] where P=(Fo^2^+2Fc^2^)/3' was
changed to 'calc'. New tag '_refine_ls_weighting_details' was
created. The value of the new tag was set to 'w =
1/[\s^2^(Fo^2^)+(0.0844P)^2^+2.4124P] where P=(Fo^2^+2Fc^2^)/3'.

Automatic conversion script
Id: cif_fix_values 3143 2015-03-26 13:38:13Z robertas 
;
_cod_database_code 2101929

loop_
_symmetry_equiv_pos_as_xyz
'x, y, z'
'-x, -y, z+1/2'
'x+1/2, -y+1/2, z'
'-x+1/2, y+1/2, z+1/2'

loop_
_atom_site_aniso_label
_atom_site_aniso_U_11
_atom_site_aniso_U_22
_atom_site_aniso_U_33
_atom_site_aniso_U_12
_atom_site_aniso_U_13
_atom_site_aniso_U_23
N1 0.059(3) 0.066(3) 0.077(4) 0.007(3) 0.029(3) 0.008(3)
C2 0.066(4) 0.086(5) 0.092(6) 0.013(4) 0.029(5) 0.003(5)
N3 0.061(3) 0.081(4) 0.083(4) 0.006(3) 0.023(3) 0.017(4)
C3A 0.046(3) 0.079(4) 0.067(5) -0.004(3) 0.008(3) 0.007(4)
C4 0.064(4) 0.087(5) 0.088(6) -0.012(4) 0.001(5) 0.023(5)
C5 0.095(6) 0.064(5) 0.130(9) 0.001(4) 0.001(7) 0.011(6)
C6 0.084(6) 0.075(5) 0.118(8) 0.009(4) 0.016(6) 0.009(6)
C7 0.060(4) 0.076(5) 0.078(5) 0.006(3) 0.009(4) 0.004(4)
C7A 0.054(4) 0.066(4) 0.059(4) 0.001(3) 0.004(3) 0.000(3)
C8 0.066(4) 0.075(4) 0.060(4) -0.004(4) 0.017(4) 0.013(4)
C9 0.064(4) 0.076(4) 0.073(5) 0.005(4) 0.013(4) 0.007(4)
O10 0.067(3) 0.077(3) 0.091(4) -0.001(3) 0.005(3) 0.026(3)
O11 0.060(3) 0.128(5) 0.133(6) -0.003(3) 0.006(4) 0.038(5)
C12 0.092(6) 0.083(5) 0.113(8) 0.019(5) 0.000(6) 0.029(5)
C13 0.149(10) 0.116(8) 0.142(11) 0.022(7) 0.029(10) 0.054(8)
C14 0.050(3) 0.082(4) 0.072(5) 0.003(3) 0.016(4) 0.002(4)
C15 0.090(5) 0.066(4) 0.075(5) 0.009(4) 0.027(5) 0.011(4)
O16 0.085(4) 0.091(4) 0.102(5) 0.022(3) 0.030(4) 0.001(4)
O17 0.087(4) 0.084(4) 0.105(5) -0.003(3) 0.010(4) -0.019(4)
C18 0.155(10) 0.111(8) 0.112(9) -0.007(8) 0.012(9) -0.043(7)
C19 0.188(17) 0.231(18) 0.24(2) -0.022(15) -0.041(16) -0.133(18)
C30 0.070(5) 0.104(6) 0.057(4) 0.010(4) 0.018(4) 0.006(4)
O31 0.109(5) 0.114(5) 0.135(6) 0.024(4) 0.075(5) 0.029(5)
C32 0.082(5) 0.077(5) 0.076(5) -0.003(4) 0.009(5) 0.003(4)
N33 0.127(7) 0.116(7) 0.095(6) -0.010(6) 0.030(6) 0.006(6)
O34 0.223(12) 0.140(8) 0.184(11) 0.006(8) 0.056(10) -0.055(9)
O35 0.42(2) 0.114(7) 0.215(14) -0.010(10) 0.115(16) 0.049(9)
C36 0.068(5) 0.138(8) 0.067(5) -0.018(5) 0.015(4) 0.009(6)
C37 0.064(5) 0.149(9) 0.071(5) 0.003(6) 0.032(4) -0.024(6)
N38 0.087(6) 0.224(14) 0.137(10) 0.023(8) 0.048(7) -0.031(10)
O39 0.111(6) 0.306(15) 0.152(9) -0.029(8) 0.093(7) 0.005(9)
O40 0.181(10) 0.229(12) 0.238(15) 0.030(9) 0.141(10) -0.039(11)
C41 0.078(6) 0.133(8) 0.084(6) 0.003(6) 0.020(5) -0.023(6)
C42 0.072(5) 0.093(5) 0.074(5) -0.010(4) 0.015(4) 0.008(5)
N43 0.126(7) 0.109(7) 0.129(8) -0.013(6) 0.052(7) -0.009(6)
O44 0.277(13) 0.102(6) 0.295(16) -0.032(7) 0.174(13) -0.058(9)
O45 0.166(7) 0.116(6) 0.231(12) -0.034(5) 0.129(9) -0.019(7)

loop_
_atom_site_label
_atom_site_fract_x
_atom_site_fract_y
_atom_site_fract_z
_atom_site_U_iso_or_equiv
_atom_site_thermal_displace_type
_atom_site_calc_flag
_atom_site_refinement_flags
_atom_site_occupancy
_atom_site_type_symbol
N1 0.3805(5) 0.1876(2) 0.2515(7) 0.067(2) Uani d . 1 N
C2 0.4632(6) 0.1737(4) 0.1549(10) 0.081(2) Uani d . 1 C
H2 0.4914(6) 0.1366(4) 0.1392(10) 0.098 Uiso calc R 1 H
N3 0.4984(5) 0.2199(3) 0.0859(8) 0.075(2) Uani d . 1 N
C3A 0.4368(6) 0.2667(3) 0.1362(8) 0.064(2) Uani d . 1 C
C4 0.4405(7) 0.3243(4) 0.1026(10) 0.080(2) Uani d . 1 C
H4 0.4912(7) 0.3383(4) 0.0332(10) 0.096 Uiso calc R 1 H
C5 0.3664(9) 0.3602(4) 0.1753(13) 0.097(3) Uani d . 1 C
H5 0.3666(9) 0.3994(4) 0.1540(13) 0.116 Uiso calc R 1 H
C6 0.2905(8) 0.3399(4) 0.2808(13) 0.092(3) Uani d . 1 C
H6 0.2429(8) 0.3661(4) 0.3290(13) 0.111 Uiso calc R 1 H
C7 0.2845(6) 0.2830(3) 0.3149(10) 0.071(2) Uani d . 1 C
H7 0.2315(6) 0.2694(3) 0.3822(10) 0.086 Uiso calc R 1 H
C7A 0.3614(6) 0.2461(3) 0.2444(8) 0.060(2) Uani d . 1 C
C8 0.3217(6) 0.1469(3) 0.3491(8) 0.067(2) Uani d . 1 C
H8 0.2910(6) 0.1704(3) 0.4269(8) 0.081 Uiso calc R 1 H
C9 0.4130(7) 0.1063(3) 0.4155(9) 0.071(2) Uani d . 1 C
O10 0.3597(5) 0.0636(2) 0.4778(7) 0.078(2) Uani d . 1 O
O11 0.5177(5) 0.1150(3) 0.4116(9) 0.107(2) Uani d . 1 O
C12 0.4322(8) 0.0236(4) 0.5540(13) 0.096(3) Uani d . 1 C
H12A 0.4914(8) 0.0441(4) 0.6086(13) 0.115 Uiso calc R 1 H
H12B 0.4724(8) -0.0020(4) 0.4888(13) 0.115 Uiso calc R 1 H
C13 0.3553(11) -0.0093(5) 0.6477(17) 0.135(5) Uani d . 1 C
H13A 0.4017(11) -0.0366(5) 0.7002(17) 0.203 Uiso calc R 1 H
H13B 0.2973(11) -0.0296(5) 0.5926(17) 0.203 Uiso calc R 1 H
H13C 0.3162(11) 0.0164(5) 0.7119(17) 0.203 Uiso calc R 1 H
C14 0.2145(6) 0.1183(3) 0.2821(9) 0.068(2) Uani d . 1 C
H14A 0.1683(6) 0.0997(3) 0.3556(9) 0.082 Uiso calc R 1 H
H14B 0.1654(6) 0.1478(3) 0.2392(9) 0.082 Uiso calc R 1 H
C15 0.2458(8) 0.0742(3) 0.1719(10) 0.077(2) Uani d . 1 C
O16 0.3450(5) 0.0584(3) 0.1428(8) 0.093(2) Uani d . 1 O
O17 0.1485(5) 0.0544(3) 0.1104(8) 0.092(2) Uani d . 1 O
C18 0.1642(12) 0.0135(5) -0.0073(14) 0.126(4) Uani d . 1 C
H18A 0.2196(12) 0.0289(5) -0.0758(14) 0.151 Uiso calc R 1 H
H18B 0.1951(12) -0.0229(5) 0.0277(14) 0.151 Uiso calc R 1 H
C19 0.0503(14) 0.0046(9) -0.072(3) 0.219(10) Uani d . 1 C
H19A 0.0581(14) -0.0220(9) -0.150(3) 0.329 Uiso calc R 1 H
H19B 0.0207(14) 0.0407(9) -0.107(3) 0.329 Uiso calc R 1 H
H19C -0.0038(14) -0.0108(9) -0.004(3) 0.329 Uiso calc R 1 H
C30 0.7343(7) 0.2293(4) -0.1756(9) 0.077(2) Uani d . 1 C
O31 0.6424(6) 0.2454(3) -0.1127(9) 0.119(3) Uani d . 1 O
H31 0.6032(6) 0.2172(3) -0.0901(9) 0.179 Uiso calc R 1 H
C32 0.8189(8) 0.2693(4) -0.2270(10) 0.078(2) Uani d . 1 C
N33 0.8015(9) 0.3293(5) -0.1937(12) 0.113(3) Uani d . 1 N
O34 0.7640(12) 0.3424(5) -0.0828(16) 0.182(5) Uani d . 1 O
O35 0.8283(17) 0.3646(5) -0.2773(17) 0.251(8) Uani d . 1 O
C36 0.9142(8) 0.2550(5) -0.3086(10) 0.091(3) Uani d . 1 C
H36 0.9645(8) 0.2834(5) -0.3433(10) 0.109 Uiso calc R 1 H
C37 0.9338(8) 0.1989(5) -0.3379(11) 0.095(3) Uani d . 1 C
N38 1.0375(9) 0.1848(8) -0.4251(14) 0.149(5) Uani d . 1 N
O39 1.0977(8) 0.2213(6) -0.4701(12) 0.190(6) Uani d . 1 O
O40 1.0544(11) 0.1308(7) -0.4420(16) 0.216(7) Uani d . 1 O
C41 0.8596(8) 0.1575(5) -0.2951(11) 0.098(3) Uani d . 1 C
H41 0.8738(8) 0.1193(5) -0.3199(11) 0.118 Uiso calc R 1 H
C42 0.7626(7) 0.1712(4) -0.2149(10) 0.080(2) Uani d . 1 C
N43 0.6905(9) 0.1237(4) -0.1679(12) 0.121(3) Uani d . 1 N
O44 0.7135(11) 0.0752(4) -0.2028(18) 0.224(7) Uani d . 1 O
O45 0.6048(9) 0.1325(4) -0.0927(13) 0.171(5) Uani d . 1 O

loop_
_atom_type_symbol
_atom_type_description
_atom_type_scat_dispersion_real
_atom_type_scat_dispersion_imag
_atom_type_scat_source
H H 0.0000 0.0000 'International Tables Vol C Tables 4.2.6.8 and 6.1.1.4'
C C 0.0181 0.0091 'International Tables Vol C Tables 4.2.6.8 and 6.1.1.4'
N N 0.0311 0.0180 'International Tables Vol C Tables 4.2.6.8 and 6.1.1.4'
O O 0.0492 0.0322 'International Tables Vol C Tables 4.2.6.8 and 6.1.1.4'

loop_
_geom_angle_atom_site_label_1
_geom_angle_atom_site_label_2
_geom_angle_atom_site_label_3
_geom_angle
_geom_angle_publ_flag
C2 N1 C7A 108.1(6) yes
C2 N1 C8 125.7(6) ?
C7A N1 C8 126.2(6) ?
N3 C2 N1 110.7(7) yes
C2 N3 C3A 108.5(6) yes
C4 C3A N3 132.2(7) ?
C4 C3A C7A 121.0(7) ?
N3 C3A C7A 106.8(6) yes
C5 C4 C3A 117.2(8) ?
C4 C5 C6 122.1(8) ?
C7 C6 C5 121.7(9) ?
C6 C7 C7A 116.9(8) ?
N1 C7A C7 132.9(7) ?
N1 C7A C3A 106.0(6) yes
C7 C7A C3A 121.0(7) ?
N1 C8 C14 112.1(6) ?
N1 C8 C9 110.2(6) ?
C14 C8 C9 116.2(6) ?
O11 C9 O10 126.7(8) ?
O11 C9 C8 123.3(7) ?
O10 C9 C8 109.9(6) ?
C9 O10 C12 117.1(6) ?
O10 C12 C13 107.7(8) ?
C15 C14 C8 113.4(6) ?
O16 C15 O17 124.3(8) ?
O16 C15 C14 125.6(9) ?
O17 C15 C14 110.1(7) ?
C15 O17 C18 117.0(8) ?
C19 C18 O17 107.9(11) ?
O31 C30 C32 121.7(8) ?
O31 C30 C42 126.1(8) ?
C32 C30 C42 112.0(7) ?
C36 C32 C30 124.6(8) ?
C36 C32 N33 117.7(8) ?
C30 C32 N33 117.7(8) ?
O34 N33 O35 121.0(13) yes
O34 N33 C32 119.7(11) ?
O35 N33 C32 119.3(11) ?
C37 C36 C32 118.6(8) ?
C41 C37 C36 121.8(8) ?
C41 C37 N38 120.7(12) ?
C36 C37 N38 117.4(11) ?
O39 N38 O40 125.3(11) yes
O39 N38 C37 120.6(15) ?
O40 N38 C37 114.0(13) ?
C37 C41 C42 120.1(10) ?
C41 C42 C30 122.8(8) ?
C41 C42 N43 116.5(9) ?
C30 C42 N43 120.7(8) ?
O44 N43 O45 119.2(10) yes
O44 N43 C42 120.5(10) ?
O45 N43 C42 120.2(10) ?

loop_
_geom_bond_atom_site_label_1
_geom_bond_atom_site_label_2
_geom_bond_distance
_geom_bond_publ_flag
N1 C2 1.347(9) yes
N1 C7A 1.375(9) yes
N1 C8 1.478(9) ?
C2 N3 1.316(10) yes
N3 C3A 1.376(9) yes
C3A C4 1.373(10) ?
C3A C7A 1.415(10) yes
C4 C5 1.367(13) ?
C5 C6 1.398(14) ?
C6 C7 1.361(11) ?
C7 C7A 1.391(10) ?
C8 C14 1.521(10) ?
C8 C9 1.531(11) ?
C9 O11 1.202(9) ?
C9 O10 1.300(9) ?
O10 C12 1.433(10) yes
C12 C13 1.458(15) yes
C14 C15 1.501(11) ?
C15 O16 1.212(9) ?
C15 O17 1.327(10) ?
O17 C18 1.474(12) yes
C18 C19 1.44(2) yes
C30 O31 1.255(9) ?
C30 C32 1.419(11) ?
C30 C42 1.432(13) ?
C32 C36 1.367(12) ?
C32 N33 1.440(13) yes
N33 O34 1.171(15) yes
N33 O35 1.179(13) yes
C36 C37 1.348(13) ?
C37 C41 1.338(14) ?
C37 N38 1.471(12) yes
N38 O39 1.17(2) yes
N38 O40 1.28(2) yes
C41 C42 1.371(12) ?
C42 N43 1.441(12) yes
N43 O44 1.202(11) yes
N43 O45 1.220(11) yes

loop_
_geom_torsion_atom_site_label_1
_geom_torsion_atom_site_label_2
_geom_torsion_atom_site_label_3
_geom_torsion_atom_site_label_4
_geom_torsion
C7A N1 C2 N3 0.0(9)
C8 N1 C2 N3 -179.4(7)
N1 C2 N3 C3A -0.6(10)
C2 N3 C3A C4 179.0(9)
C2 N3 C3A C7A 1.0(9)
N3 C3A C4 C5 -179.3(9)
C7A C3A C4 C5 -1.6(13)
C3A C4 C5 C6 0.6(15)
C4 C5 C6 C7 -1.3(16)
C5 C6 C7 C7A 2.9(14)
C2 N1 C7A C7 177.6(9)
C8 N1 C7A C7 -3.0(13)
C2 N1 C7A C3A 0.6(8)
C8 N1 C7A C3A -180.0(7)
C6 C7 C7A N1 179.6(9)
C6 C7 C7A C3A -3.8(12)
C4 C3A C7A N1 -179.3(7)
N3 C3A C7A N1 -1.0(8)
C4 C3A C7A C7 3.3(12)
N3 C3A C7A C7 -178.4(7)
C2 N1 C8 C14 -86.0(9)
C7A N1 C8 C14 94.8(8)
C2 N1 C8 C9 45.1(10)
C7A N1 C8 C9 -134.2(8)
N1 C8 C9 O11 14.7(12)
C14 C8 C9 O11 143.7(9)
N1 C8 C9 O10 -167.1(7)
C14 C8 C9 O10 -38.2(9)
O11 C9 O10 C12 2.2(14)
C8 C9 O10 C12 -175.8(8)
C9 O10 C12 C13 163.4(9)
N1 C8 C14 C15 72.5(8)
C9 C8 C14 C15 -55.5(9)
C8 C14 C15 O16 5.3(12)
C8 C14 C15 O17 -175.1(7)
O16 C15 O17 C18 -4.3(13)
C14 C15 O17 C18 176.1(8)
C15 O17 C18 C19 -171.1(13)
O31 C30 C32 C36 -173.0(10)
C42 C30 C32 C36 2.2(12)
O31 C30 C32 N33 5.4(14)
C42 C30 C32 N33 -179.4(8)
C36 C32 N33 O34 -144.2(14)
C30 C32 N33 O34 37.3(17)
C36 C32 N33 O35 33.7(17)
C30 C32 N33 O35 -144.8(15)
C30 C32 C36 C37 -3.3(14)
N33 C32 C36 C37 178.3(10)
C32 C36 C37 C41 3.3(16)
C32 C36 C37 N38 -179.6(9)
C41 C37 N38 O39 174.9(13)
C36 C37 N38 O39 -2.2(19)
C41 C37 N38 O40 -6.6(19)
C36 C37 N38 O40 176.3(13)
C36 C37 C41 C42 -2.4(16)
N38 C37 C41 C42 -179.4(10)
C37 C41 C42 C30 1.3(15)
C37 C41 C42 N43 -177.1(10)
O31 C30 C42 C41 173.8(10)
C32 C30 C42 C41 -1.1(13)
O31 C30 C42 N43 -7.8(15)
C32 C30 C42 N43 177.3(9)
C41 C42 N43 O44 -2.6(19)
C30 C42 N43 O44 178.9(13)
C41 C42 N43 O45 177.9(12)
C30 C42 N43 O45 -0.6(17)
